data_4126334
loop_
_publ_author_name
'Zhang, Xiaolei'
'Zheng, Hongning'
'Li, Jie'
'Xu, Fei'
'Zhao, Jing'
'Yan, Hong'

_publ_section_title
;
 Selective Catalytic B-H Arylation of o-Carboanyl Aldehydes by a Transient
 Directing Strategy.
;
_journal_name_full 'Journal of the American Chemical Society'
_journal_paper_doi 10.1021/jacs.7b07160
_journal_year 2017
_chemical_formula_sum 'C18 H34 B20 O'
_chemical_formula_weight 482.65
_chemical_name_systematic
; 
 ? 
;
_space_group_IT_number 61
_symmetry_cell_setting orthorhombic
_symmetry_space_group_name_Hall '-P 2ac 2ab'
_symmetry_space_group_name_H-M 'P b c a'
_atom_sites_solution_hydrogens geom
_atom_sites_solution_primary direct
_atom_sites_solution_secondary difmap
_audit_creation_method SHELXL-97
_cell_angle_alpha 90.00
_cell_angle_beta 90.00
_cell_angle_gamma 90.00
_cell_formula_units_Z 8
_cell_length_a 19.0160(13)
_cell_length_b 13.8260(10)
_cell_length_c 20.5909(10)
_cell_measurement_reflns_used 4956
_cell_measurement_temperature 173(2)
_cell_measurement_theta_max 25.350
_cell_measurement_theta_min 0.233
_cell_volume 5413.7(6)
_computing_structure_refinement 'SHELXL-97 (Sheldrick, 1997)'
_computing_structure_solution 'SHELXS-97 (Sheldrick, 1990)'
_diffrn_ambient_temperature 173(2)
_diffrn_measured_fraction_theta_full 0.998
_diffrn_measured_fraction_theta_max 0.998
_diffrn_measurement_device_type Duo
_diffrn_radiation_monochromator graphite
_diffrn_radiation_source 'fine-focus sealed tube'
_diffrn_radiation_type MoK\a
_diffrn_radiation_wavelength 0.71073
_diffrn_reflns_av_R_equivalents 0.0798
_diffrn_reflns_av_sigmaI/netI 0.0493
_diffrn_reflns_limit_h_max 22
_diffrn_reflns_limit_h_min -22
_diffrn_reflns_limit_k_max 16
_diffrn_reflns_limit_k_min -16
_diffrn_reflns_limit_l_max 24
_diffrn_reflns_limit_l_min -24
_diffrn_reflns_number 25574
_diffrn_reflns_theta_full 25.35
_diffrn_reflns_theta_max 25.35
_diffrn_reflns_theta_min 2.78
_exptl_absorpt_coefficient_mu 0.058
_exptl_crystal_density_diffrn 1.184
_exptl_crystal_density_method 'not measured'
_exptl_crystal_description block
_exptl_crystal_F_000 2000
_refine_diff_density_max 0.317
_refine_diff_density_min -0.400
_refine_diff_density_rms 0.054
_refine_ls_extinction_method none
_refine_ls_goodness_of_fit_ref 1.052
_refine_ls_hydrogen_treatment mixed
_refine_ls_matrix_type full
_refine_ls_number_parameters 352
_refine_ls_number_reflns 4956
_refine_ls_number_restraints 0
_refine_ls_restrained_S_all 1.052
_refine_ls_R_factor_all 0.1066
_refine_ls_R_factor_gt 0.0616
_refine_ls_shift/su_max 0.000
_refine_ls_shift/su_mean 0.000
_refine_ls_structure_factor_coef Fsqd
_refine_ls_weighting_details 'calc w=1/[\s^2^(Fo^2^)+(0.1200P)^2^+0.0000P] where P=(Fo^2^+2Fc^2^)/3'
_refine_ls_weighting_scheme calc
_refine_ls_wR_factor_gt 0.1683
_refine_ls_wR_factor_ref 0.1910
_reflns_number_gt 3242
_reflns_number_total 4956
_reflns_threshold_expression >2sigma(I)
_cod_data_source_file ja7b07160_si_003.cif
_cod_data_source_block 8
_cod_original_sg_symbol_H-M Pbca
_cod_database_code 4126334

loop_
_symmetry_equiv_pos_as_xyz
'x, y, z'
'-x+1/2, -y, z+1/2'
'-x, y+1/2, -z+1/2'
'x+1/2, -y+1/2, -z'
'-x, -y, -z'
'x-1/2, y, -z-1/2'
'x, -y-1/2, z-1/2'
'-x-1/2, y-1/2, z'

loop_
_atom_site_label
_atom_site_type_symbol
_atom_site_fract_x
_atom_site_fract_y
_atom_site_fract_z
_atom_site_U_iso_or_equiv
_atom_site_adp_type
_atom_site_occupancy
_atom_site_symmetry_multiplicity
_atom_site_calc_flag
_atom_site_refinement_flags
C18 C 1.06892(12) 0.78069(16) 0.35072(11) 0.0313(5) Uani 1 1 d .
H18 H 1.1064 0.7698 0.3211 0.038 Uiso 1 1 calc R
C12 C 0.98793(11) 0.70709(16) 0.26891(10) 0.0240(5) Uani 1 1 d .
C11 C 0.97770(12) 0.58558(17) 0.26231(10) 0.0267(5) Uani 1 1 d .
C17 C 1.08221(14) 0.82563(18) 0.40987(11) 0.0366(6) Uani 1 1 d .
H17 H 1.1287 0.8454 0.4205 0.044 Uiso 1 1 calc R
C13 C 1.00156(12) 0.75174(16) 0.33461(10) 0.0255(5) Uani 1 1 d .
C16 C 1.02833(15) 0.84160(19) 0.45303(11) 0.0408(7) Uani 1 1 d .
H16 H 1.0374 0.8717 0.4937 0.049 Uiso 1 1 calc R
C9 C 0.92318(12) 0.4567(2) 0.40775(10) 0.0353(6) Uani 1 1 d .
H9A H 0.9694 0.4544 0.4298 0.042 Uiso 1 1 calc R
H9B H 0.9154 0.3927 0.3874 0.042 Uiso 1 1 calc R
C1 C 0.86739(11) 0.47175(16) 0.45854(9) 0.0255(5) Uani 1 1 d .
C3 C 0.76719(12) 0.41341(18) 0.37184(11) 0.0336(6) Uani 1 1 d .
C10 C 0.98410(14) 0.52598(18) 0.32294(10) 0.0350(6) Uani 1 1 d .
H10A H 0.9967 0.4591 0.3103 0.042 Uiso 1 1 calc R
H10B H 1.0235 0.5520 0.3490 0.042 Uiso 1 1 calc R
O1 O 0.92661(13) 0.52233(19) 0.36089(11) 0.0852(9) Uani 1 1 d .
C14 C 0.94732(13) 0.76933(19) 0.37810(11) 0.0377(6) Uani 1 1 d .
H14 H 0.9006 0.7509 0.3675 0.045 Uiso 1 1 calc R
C2 C 0.78309(11) 0.44596(17) 0.43984(10) 0.0276(5) Uani 1 1 d .
B21 B 1.02983(14) 0.7494(2) 0.20152(11) 0.0287(6) Uani 1 1 d .
H21 H 1.0663 0.8131 0.2020 0.034 Uiso 1 1 calc R
B16 B 0.90538(14) 0.65916(19) 0.25221(13) 0.0290(6) Uani 1 1 d .
H16A H 0.8600 0.6624 0.2868 0.035 Uiso 1 1 calc R
B15 B 0.92021(15) 0.5571(2) 0.20196(12) 0.0317(6) Uani 1 1 d .
H15 H 0.8844 0.4929 0.2030 0.038 Uiso 1 1 calc R
B10 B 0.80541(14) 0.3991(2) 0.56985(13) 0.0365(7) Uani 1 1 d .
H10 H 0.8039 0.3439 0.6096 0.044 Uiso 1 1 calc R
B4 B 0.88579(14) 0.4424(2) 0.53723(11) 0.0303(6) Uani 1 1 d .
H4 H 0.9381 0.4159 0.5548 0.036 Uiso 1 1 calc R
C15 C 0.96124(15) 0.8137(2) 0.43693(12) 0.0467(7) Uani 1 1 d .
H15A H 0.9239 0.8250 0.4666 0.056 Uiso 1 1 calc R
B3 B 0.83020(14) 0.3681(2) 0.49011(12) 0.0315(6) Uani 1 1 d .
H3 H 0.8459 0.2928 0.4760 0.038 Uiso 1 1 calc R
B14 B 1.01249(15) 0.5436(2) 0.19111(12) 0.0333(6) Uani 1 1 d .
H14A H 1.0373 0.4708 0.1847 0.040 Uiso 1 1 calc R
C8 C 0.77597(13) 0.3181(2) 0.35293(12) 0.0410(6) Uani 1 1 d .
H8 H 0.7904 0.2712 0.3839 0.049 Uiso 1 1 calc R
C7 C 0.76375(14) 0.2904(2) 0.28887(13) 0.0496(7) Uani 1 1 d .
H7 H 0.7702 0.2249 0.2763 0.059 Uiso 1 1 calc R
B11 B 0.74134(15) 0.3999(2) 0.50670(14) 0.0373(7) Uani 1 1 d .
H11 H 0.6978 0.3455 0.5040 0.045 Uiso 1 1 calc R
C4 C 0.74355(17) 0.4799(2) 0.32623(13) 0.0545(8) Uani 1 1 d .
H4A H 0.7357 0.5451 0.3388 0.065 Uiso 1 1 calc R
B22 B 0.97193(16) 0.7259(2) 0.13549(12) 0.0346(7) Uani 1 1 d .
H22 H 0.9700 0.7737 0.0916 0.042 Uiso 1 1 calc R
C5 C 0.73123(18) 0.4520(3) 0.26260(14) 0.0642(9) Uani 1 1 d .
H5 H 0.7151 0.4981 0.2319 0.077 Uiso 1 1 calc R
B18 B 0.89453(16) 0.6698(2) 0.16752(13) 0.0345(6) Uani 1 1 d .
H18A H 0.8415 0.6805 0.1450 0.041 Uiso 1 1 calc R
B6 B 0.80921(14) 0.56596(19) 0.45011(12) 0.0288(6) Uani 1 1 d .
H6 H 0.8110 0.6203 0.4098 0.035 Uiso 1 1 calc R
B19 B 0.96061(16) 0.5987(2) 0.12933(12) 0.0364(7) Uani 1 1 d .
H19 H 0.9510 0.5626 0.0815 0.044 Uiso 1 1 calc R
B13 B 1.05469(14) 0.63689(19) 0.23543(12) 0.0298(6) Uani 1 1 d .
H13 H 1.1070 0.6254 0.2592 0.036 Uiso 1 1 calc R
C6 C 0.74235(15) 0.3574(3) 0.24371(13) 0.0526(8) Uani 1 1 d .
H6A H 0.7353 0.3387 0.1998 0.063 Uiso 1 1 calc R
B7 B 0.72848(14) 0.5224(2) 0.48224(13) 0.0339(6) Uani 1 1 d .
H7A H 0.6765 0.5484 0.4636 0.041 Uiso 1 1 calc R
B8 B 0.78485(16) 0.5967(2) 0.52979(13) 0.0363(7) Uani 1 1 d .
H8A H 0.7698 0.6725 0.5430 0.044 Uiso 1 1 calc R
B20 B 1.04504(16) 0.6482(2) 0.15055(12) 0.0366(7) Uani 1 1 d .
H20 H 1.0913 0.6448 0.1170 0.044 Uiso 1 1 calc R
B17 B 0.93729(14) 0.76355(19) 0.21202(12) 0.0291(6) Uani 1 1 d .
H17A H 0.9126 0.8363 0.2194 0.035 Uiso 1 1 calc R
B5 B 0.87314(15) 0.5643(2) 0.51244(12) 0.0323(6) Uani 1 1 d .
H5A H 0.9172 0.6181 0.5136 0.039 Uiso 1 1 calc R
B9 B 0.83215(15) 0.5207(2) 0.58417(12) 0.0357(7) Uani 1 1 d .
H9 H 0.8486 0.5463 0.6335 0.043 Uiso 1 1 calc R
B12 B 0.74329(16) 0.4946(2) 0.56590(14) 0.0392(7) Uani 1 1 d .
H12 H 0.7009 0.5027 0.6033 0.047 Uiso 1 1 calc R

loop_
_atom_site_aniso_label
_atom_site_aniso_U_11
_atom_site_aniso_U_22
_atom_site_aniso_U_33
_atom_site_aniso_U_23
_atom_site_aniso_U_13
_atom_site_aniso_U_12
C18 0.0315(13) 0.0285(13) 0.0339(12) 0.0014(10) -0.0018(10) 0.0004(10)
C12 0.0242(12) 0.0224(12) 0.0254(11) 0.0012(9) -0.0004(8) 0.0002(9)
C11 0.0311(12) 0.0234(12) 0.0258(11) 0.0002(9) -0.0010(9) 0.0015(10)
C17 0.0383(14) 0.0348(14) 0.0366(13) -0.0019(11) -0.0110(11) -0.0042(11)
C13 0.0309(12) 0.0220(11) 0.0236(10) 0.0021(9) -0.0005(9) 0.0009(9)
C16 0.0585(18) 0.0376(16) 0.0262(11) -0.0053(10) -0.0041(11) -0.0015(13)
C9 0.0291(13) 0.0583(17) 0.0185(10) -0.0047(11) 0.0014(9) -0.0039(12)
C1 0.0210(11) 0.0300(13) 0.0257(10) 0.0011(9) -0.0011(8) -0.0012(9)
C3 0.0249(12) 0.0357(14) 0.0403(13) 0.0000(11) -0.0073(10) -0.0026(10)
C10 0.0542(16) 0.0254(13) 0.0256(11) 0.0001(10) 0.0017(10) 0.0004(11)
O1 0.0754(17) 0.105(2) 0.0750(14) 0.0469(14) 0.0347(12) 0.0408(15)
C14 0.0323(13) 0.0411(16) 0.0396(14) -0.0076(11) 0.0041(11) -0.0039(11)
C2 0.0212(11) 0.0269(13) 0.0348(12) 0.0044(10) -0.0027(9) 0.0002(10)
B21 0.0328(14) 0.0269(14) 0.0262(12) 0.0025(11) 0.0043(10) -0.0020(11)
B16 0.0269(14) 0.0264(15) 0.0336(13) 0.0009(11) -0.0047(11) 0.0003(11)
B15 0.0433(16) 0.0254(14) 0.0266(13) -0.0018(11) -0.0048(11) -0.0064(12)
B10 0.0299(15) 0.0440(18) 0.0355(14) 0.0157(13) 0.0053(11) 0.0038(13)
B4 0.0304(15) 0.0393(16) 0.0212(12) 0.0014(11) 0.0004(10) 0.0001(12)
C15 0.0500(17) 0.0532(18) 0.0368(13) -0.0129(13) 0.0113(12) -0.0036(14)
B3 0.0275(14) 0.0281(15) 0.0389(14) 0.0071(12) -0.0050(11) 0.0021(11)
B14 0.0467(17) 0.0274(15) 0.0260(12) -0.0030(11) 0.0038(12) 0.0028(13)
C8 0.0349(14) 0.0424(16) 0.0458(14) -0.0031(12) -0.0099(11) -0.0034(12)
C7 0.0394(16) 0.0501(18) 0.0592(17) -0.0148(15) -0.0077(13) -0.0040(13)
B11 0.0274(15) 0.0376(17) 0.0470(16) 0.0146(13) 0.0012(12) -0.0007(12)
C4 0.068(2) 0.0469(18) 0.0488(15) -0.0004(14) -0.0270(14) 0.0077(15)
B22 0.0452(17) 0.0328(16) 0.0258(13) 0.0045(11) -0.0047(12) -0.0056(13)
C5 0.076(2) 0.064(2) 0.0529(18) 0.0012(16) -0.0348(16) 0.0018(18)
B18 0.0414(16) 0.0306(15) 0.0314(13) 0.0020(11) -0.0102(12) -0.0033(12)
B6 0.0308(14) 0.0241(14) 0.0315(13) 0.0042(11) 0.0036(11) 0.0002(11)
B19 0.0513(18) 0.0312(16) 0.0267(13) 0.0014(11) -0.0013(12) -0.0054(13)
B13 0.0287(14) 0.0294(14) 0.0311(13) -0.0014(11) 0.0020(10) 0.0027(11)
C6 0.0402(16) 0.074(2) 0.0432(15) -0.0135(15) -0.0137(13) -0.0072(15)
B7 0.0279(15) 0.0344(16) 0.0394(15) 0.0093(12) 0.0070(11) 0.0058(12)
B8 0.0447(17) 0.0325(16) 0.0316(13) 0.0016(12) 0.0082(12) 0.0053(13)
B20 0.0459(18) 0.0374(17) 0.0265(13) -0.0009(12) 0.0048(12) -0.0028(13)
B17 0.0310(14) 0.0254(14) 0.0307(13) 0.0041(11) -0.0077(11) -0.0017(11)
B5 0.0360(15) 0.0346(16) 0.0263(13) -0.0031(11) 0.0033(11) -0.0049(12)
B9 0.0367(16) 0.0434(18) 0.0272(13) 0.0021(12) 0.0070(11) 0.0052(13)
B12 0.0311(16) 0.0468(19) 0.0396(15) 0.0134(13) 0.0124(12) 0.0082(13)

loop_
_atom_type_symbol
_atom_type_description
_atom_type_scat_dispersion_real
_atom_type_scat_dispersion_imag
_atom_type_scat_source
C C 0.0033 0.0016 'International Tables Vol C Tables 4.2.6.8 and 6.1.1.4'
H H 0.0000 0.0000 'International Tables Vol C Tables 4.2.6.8 and 6.1.1.4'
B B 0.0013 0.0007 'International Tables Vol C Tables 4.2.6.8 and 6.1.1.4'
O O 0.0106 0.0060 'International Tables Vol C Tables 4.2.6.8 and 6.1.1.4'

loop_
_geom_angle_atom_site_label_1
_geom_angle_atom_site_label_2
_geom_angle_atom_site_label_3
_geom_angle
C13 C18 C17 120.5(2)
C13 C18 H18 119.7
C17 C18 H18 119.7
C13 C12 C11 119.76(17)
C13 C12 B21 120.61(18)
C11 C12 B21 109.18(16)
C13 C12 B17 121.69(18)
C11 C12 B17 109.48(16)
B21 C12 B17 63.09(14)
C13 C12 B16 119.23(18)
C11 C12 B16 60.21(13)
B21 C12 B16 113.09(17)
B17 C12 B16 61.89(14)
C13 C12 B13 117.25(18)
C11 C12 B13 59.98(13)
B21 C12 B13 61.83(14)
B17 C12 B13 113.27(16)
B16 C12 B13 111.58(17)
C10 C11 C12 117.89(17)
C10 C11 B15 122.2(2)
C12 C11 B15 111.17(17)
C10 C11 B14 119.72(19)
C12 C11 B14 111.10(17)
B15 C11 B14 62.86(15)
C10 C11 B13 115.19(19)
C12 C11 B13 61.27(14)
B15 C11 B13 114.06(17)
B14 C11 B13 62.23(15)
C10 C11 B16 119.29(19)
C12 C11 B16 61.09(14)
B15 C11 B16 62.32(15)
B14 C11 B16 113.92(17)
B13 C11 B16 113.41(18)
C16 C17 C18 120.2(2)
C16 C17 H17 119.9
C18 C17 H17 119.9
C18 C13 C14 118.9(2)
C18 C13 C12 119.50(19)
C14 C13 C12 121.5(2)
C15 C16 C17 119.4(2)
C15 C16 H16 120.3
C17 C16 H16 120.3
O1 C9 C1 116.5(2)
O1 C9 H9A 108.2
C1 C9 H9A 108.2
O1 C9 H9B 108.2
C1 C9 H9B 108.2
H9A C9 H9B 107.3
C9 C1 C2 118.85(17)
C9 C1 B5 120.89(19)
C2 C1 B5 111.70(18)
C9 C1 B4 118.86(18)
C2 C1 B4 111.18(17)
B5 C1 B4 62.96(15)
C9 C1 B6 119.27(18)
C2 C1 B6 61.65(14)
B5 C1 B6 62.34(15)
B4 C1 B6 114.09(17)
C9 C1 B3 115.9(2)
C2 C1 B3 61.38(13)
B5 C1 B3 113.98(17)
B4 C1 B3 61.89(15)
B6 C1 B3 113.83(17)
C8 C3 C4 118.6(2)
C8 C3 C2 121.6(2)
C4 C3 C2 119.8(2)
O1 C10 C11 116.0(2)
O1 C10 H10A 108.3
C11 C10 H10A 108.3
O1 C10 H10B 108.3
C11 C10 H10B 108.3
H10A C10 H10B 107.4
C9 O1 C10 119.2(2)
C15 C14 C13 120.0(2)
C15 C14 H14 120.0
C13 C14 H14 120.0
C3 C2 C1 117.88(18)
C3 C2 B11 123.0(2)
C1 C2 B11 109.62(16)
C3 C2 B7 122.42(19)
C1 C2 B7 109.16(18)
B11 C2 B7 62.63(15)
C3 C2 B3 118.19(19)
C1 C2 B3 60.41(13)
B11 C2 B3 62.00(14)
B7 C2 B3 112.87(17)
C3 C2 B6 117.09(18)
C1 C2 B6 60.05(14)
B11 C2 B6 112.86(18)
B7 C2 B6 61.72(15)
B3 C2 B6 111.68(17)
C12 B21 B13 60.10(14)
C12 B21 B20 106.68(19)
B13 B21 B20 59.73(15)
C12 B21 B22 105.67(18)
B13 B21 B22 107.81(19)
B20 B21 B22 60.29(16)
C12 B21 B17 58.50(13)
B13 B21 B17 108.18(18)
B20 B21 B17 108.61(19)
B22 B21 B17 60.15(15)
C12 B21 H21 123.5
B13 B21 H21 121.4
B20 B21 H21 121.7
B22 B21 H21 122.3
B17 B21 H21 121.5
C11 B16 C12 58.70(14)
C11 B16 B18 105.19(19)
C12 B16 B18 105.65(19)
C11 B16 B17 105.32(18)
C12 B16 B17 58.15(13)
B18 B16 B17 60.64(15)
C11 B16 B15 58.23(14)
C12 B16 B15 105.98(18)
B18 B16 B15 60.47(15)
B17 B16 B15 108.75(19)
C11 B16 H16A 124.2
C12 B16 H16A 123.7
B18 B16 H16A 122.4
B17 B16 H16A 121.9
B15 B16 H16A 121.7
C11 B15 B16 59.45(14)
C11 B15 B19 105.19(19)
B16 B15 B19 107.62(19)
C11 B15 B14 58.80(14)
B16 B15 B14 108.28(18)
B19 B15 B14 60.10(15)
C11 B15 B18 105.37(18)
B16 B15 B18 59.49(15)
B19 B15 B18 60.01(16)
B14 B15 B18 108.2(2)
C11 B15 H15 124.1
B16 B15 H15 121.6
B19 B15 H15 122.4
B14 B15 H15 121.3
B18 B15 H15 122.3
B3 B10 B12 108.47(19)
B3 B10 B4 59.90(15)
B12 B10 B4 107.8(2)
B3 B10 B9 107.92(19)
B12 B10 B9 59.67(17)
B4 B10 B9 59.86(16)
B3 B10 B11 60.28(15)
B12 B10 B11 60.44(17)
B4 B10 B11 108.10(18)
B9 B10 B11 108.1(2)
B3 B10 H10 121.5
B12 B10 H10 121.6
B4 B10 H10 121.9
B9 B10 H10 121.9
B11 B10 H10 121.4
C1 B4 B3 59.58(14)
C1 B4 B10 105.26(18)
B3 B4 B10 59.69(16)
C1 B4 B9 104.74(19)
B3 B4 B9 108.1(2)
B10 B4 B9 60.29(16)
C1 B4 B5 58.28(13)
B3 B4 B5 108.26(18)
B10 B4 B5 108.2(2)
B9 B4 B5 59.99(15)
C1 B4 H4 124.5
B3 B4 H4 121.2
B10 B4 H4 122.2
B9 B4 H4 122.3
B5 B4 H4 121.6
C16 C15 C14 120.9(2)
C16 C15 H15A 119.5
C14 C15 H15A 119.5
C1 B3 C2 58.21(13)
C1 B3 B10 104.99(19)
C2 B3 B10 105.41(19)
C1 B3 B4 58.52(14)
C2 B3 B4 105.94(19)
B10 B3 B4 60.40(15)
C1 B3 B11 104.85(19)
C2 B3 B11 58.18(14)
B10 B3 B11 60.44(16)
B4 B3 B11 108.6(2)
C1 B3 H3 124.4
C2 B3 H3 123.9
B10 B3 H3 122.6
B4 B3 H3 121.6
B11 B3 H3 122.1
C11 B14 B13 59.12(14)
C11 B14 B15 58.34(14)
B13 B14 B15 107.81(18)
C11 B14 B20 105.16(19)
B13 B14 B20 59.56(15)
B15 B14 B20 108.5(2)
C11 B14 B19 104.68(19)
B13 B14 B19 107.93(19)
B15 B14 B19 59.90(15)
B20 B14 B19 60.69(16)
C11 B14 H14A 124.6
B13 B14 H14A 121.6
B15 B14 H14A 121.6
B20 B14 H14A 121.9
B19 B14 H14A 122.2
C3 C8 C7 120.5(3)
C3 C8 H8 119.8
C7 C8 H8 119.8
C6 C7 C8 120.4(3)
C6 C7 H7 119.8
C8 C7 H7 119.8
C2 B11 B3 59.82(14)
C2 B11 B10 105.79(19)
B3 B11 B10 59.29(15)
C2 B11 B7 58.88(14)
B3 B11 B7 108.10(19)
B10 B11 B7 107.8(2)
C2 B11 B12 105.4(2)
B3 B11 B12 107.0(2)
B10 B11 B12 59.54(17)
B7 B11 B12 60.03(16)
C2 B11 H11 123.6
B3 B11 H11 121.8
B10 B11 H11 122.5
B7 B11 H11 121.5
B12 B11 H11 122.7
C5 C4 C3 120.7(3)
C5 C4 H4A 119.7
C3 C4 H4A 119.7
B19 B22 B21 108.10(19)
B19 B22 B20 60.70(17)
B21 B22 B20 59.68(15)
B19 B22 B17 107.89(19)
B21 B22 B17 60.04(14)
B20 B22 B17 108.04(18)
B19 B22 B18 59.84(16)
B21 B22 B18 107.85(18)
B20 B22 B18 108.4(2)
B17 B22 B18 59.85(15)
B19 B22 H22 121.5
B21 B22 H22 121.9
B20 B22 H22 121.4
B17 B22 H22 121.8
B18 B22 H22 121.8
C6 C5 C4 120.3(3)
C6 C5 H5 119.9
C4 C5 H5 119.9
B16 B18 B19 107.99(19)
B16 B18 B15 60.04(14)
B19 B18 B15 59.92(15)
B16 B18 B17 59.92(14)
B19 B18 B17 107.9(2)
B15 B18 B17 107.85(18)
B16 B18 B22 107.73(19)
B19 B18 B22 59.70(16)
B15 B18 B22 107.5(2)
B17 B18 B22 59.96(15)
B16 B18 H18A 121.7
B19 B18 H18A 121.8
B15 B18 H18A 121.9
B17 B18 H18A 121.8
B22 B18 H18A 122.1
C1 B6 C2 58.31(13)
C1 B6 B8 105.01(18)
C2 B6 B8 105.56(18)
C1 B6 B5 58.28(14)
C2 B6 B5 105.77(18)
B8 B6 B5 60.42(15)
C1 B6 B7 105.16(18)
C2 B6 B7 58.44(15)
B8 B6 B7 60.44(16)
B5 B6 B7 108.63(18)
C1 B6 H6 124.3
C2 B6 H6 123.8
B8 B6 H6 122.5
B5 B6 H6 121.8
B7 B6 H6 121.9
B22 B19 B15 108.21(19)
B22 B19 B18 60.46(16)
B15 B19 B18 60.07(15)
B22 B19 B14 107.76(19)
B15 B19 B14 60.00(15)
B18 B19 B14 108.16(18)
B22 B19 B20 59.87(16)
B15 B19 B20 107.72(18)
B18 B19 B20 108.2(2)
B14 B19 B20 59.64(16)
B22 B19 H19 121.6
B15 B19 H19 121.7
B18 B19 H19 121.4
B14 B19 H19 121.9
B20 B19 H19 121.9
C11 B13 C12 58.75(13)
C11 B13 B20 105.49(18)
C12 B13 B20 105.50(18)
C11 B13 B21 105.22(18)
C12 B13 B21 58.07(14)
B20 B13 B21 60.24(15)
C11 B13 B14 58.64(14)
C12 B13 B14 106.23(18)
B20 B13 B14 60.46(15)
B21 B13 B14 108.39(18)
C11 B13 H13 123.9
C12 B13 H13 123.7
B20 B13 H13 122.5
B21 B13 H13 122.3
B14 B13 H13 121.6
C7 C6 C5 119.5(3)
C7 C6 H6A 120.2
C5 C6 H6A 120.2
C2 B7 B6 59.84(14)
C2 B7 B8 105.70(19)
B6 B7 B8 59.22(15)
C2 B7 B11 58.49(15)
B6 B7 B11 107.99(19)
B8 B7 B11 108.09(19)
C2 B7 B12 105.20(19)
B6 B7 B12 107.2(2)
B8 B7 B12 59.92(16)
B11 B7 B12 60.14(16)
C2 B7 H7A 123.9
B6 B7 H7A 121.8
B8 B7 H7A 122.3
B11 B7 H7A 121.5
B12 B7 H7A 122.5
B6 B8 B5 60.09(15)
B6 B8 B7 60.33(15)
B5 B8 B7 108.28(19)
B6 B8 B9 108.15(19)
B5 B8 B9 59.97(15)
B7 B8 B9 108.1(2)
B6 B8 B12 108.4(2)
B5 B8 B12 107.7(2)
B7 B8 B12 60.28(16)
B9 B8 B12 59.57(16)
B6 B8 H8A 121.4
B5 B8 H8A 121.8
B7 B8 H8A 121.4
B9 B8 H8A 121.9
B12 B8 H8A 121.8
B13 B20 B21 60.04(14)
B13 B20 B14 59.98(15)
B21 B20 B14 107.85(18)
B13 B20 B22 107.85(19)
B21 B20 B22 60.03(15)
B14 B20 B22 107.4(2)
B13 B20 B19 107.45(19)
B21 B20 B19 107.4(2)
B14 B20 B19 59.67(16)
B22 B20 B19 59.43(16)
B13 B20 H20 121.8
B21 B20 H20 121.8
B14 B20 H20 121.9
B22 B20 H20 122.0
B19 B20 H20 122.3
C12 B17 B16 59.96(13)
C12 B17 B18 106.11(18)
B16 B17 B18 59.43(15)
C12 B17 B21 58.41(13)
B16 B17 B21 107.78(18)
B18 B17 B21 107.93(19)
C12 B17 B22 105.33(18)
B16 B17 B22 107.52(19)
B18 B17 B22 60.19(15)
B21 B17 B22 59.81(15)
C12 B17 H17A 123.7
B16 B17 H17A 121.6
B18 B17 H17A 122.1
B21 B17 H17A 121.9
B22 B17 H17A 122.4
C1 B5 B6 59.38(14)
C1 B5 B8 105.13(19)
B6 B5 B8 59.49(15)
C1 B5 B9 105.04(19)
B6 B5 B9 107.84(19)
B8 B5 B9 60.18(15)
C1 B5 B4 58.76(14)
B6 B5 B4 108.27(19)
B8 B5 B4 108.02(19)
B9 B5 B4 59.90(15)
C1 B5 H5A 124.3
B6 B5 H5A 121.5
B8 B5 H5A 122.4
B9 B5 H5A 122.4
B4 B5 H5A 121.5
B12 B9 B4 108.0(2)
B12 B9 B5 108.17(19)
B4 B9 B5 60.11(15)
B12 B9 B8 60.26(16)
B4 B9 B8 107.94(18)
B5 B9 B8 59.86(15)
B12 B9 B10 59.93(17)
B4 B9 B10 59.85(16)
B5 B9 B10 107.95(19)
B8 B9 B10 108.0(2)
B12 B9 H9 121.6
B4 B9 H9 121.8
B5 B9 H9 121.7
B8 B9 H9 121.7
B10 B9 H9 121.8
B9 B12 B10 60.40(17)
B9 B12 B8 60.17(17)
B10 B12 B8 108.3(2)
B9 B12 B7 108.16(19)
B10 B12 B7 108.0(2)
B8 B12 B7 59.81(16)
B9 B12 B11 108.3(2)
B10 B12 B11 60.02(17)
B8 B12 B11 107.76(19)
B7 B12 B11 59.83(16)
B9 B12 H12 121.4
B10 B12 H12 121.5
B8 B12 H12 121.8
B7 B12 H12 121.9
B11 B12 H12 121.8

loop_
_geom_bond_atom_site_label_1
_geom_bond_atom_site_label_2
_geom_bond_distance
C18 C13 1.382(3)
C18 C17 1.391(3)
C18 H18 0.9500
C12 C13 1.509(3)
C12 C11 1.697(3)
C12 B21 1.704(3)
C12 B17 1.706(3)
C12 B16 1.738(3)
C12 B13 1.740(3)
C11 C10 1.501(3)
C11 B15 1.701(3)
C11 B14 1.710(3)
C11 B13 1.718(3)
C11 B16 1.723(3)
C17 C16 1.374(4)
C17 H17 0.9500
C13 C14 1.387(3)
C16 C15 1.373(4)
C16 H16 0.9500
C9 O1 1.326(3)
C9 C1 1.504(3)
C9 H9A 0.9900
C9 H9B 0.9900
C1 C2 1.687(3)
C1 B5 1.698(3)
C1 B4 1.707(3)
C1 B6 1.718(3)
C1 B3 1.726(3)
C3 C8 1.384(4)
C3 C4 1.388(4)
C3 C2 1.502(3)
C10 O1 1.345(3)
C10 H10A 0.9900
C10 H10B 0.9900
C14 C15 1.383(3)
C14 H14 0.9500
C2 B11 1.712(3)
C2 B7 1.719(4)
C2 B3 1.742(3)
C2 B6 1.745(4)
B21 B13 1.770(4)
B21 B20 1.773(4)
B21 B22 1.779(4)
B21 B17 1.784(4)
B21 H21 1.1200
B16 B18 1.762(4)
B16 B17 1.771(4)
B16 B15 1.772(4)
B16 H16A 1.1200
B15 B19 1.777(4)
B15 B14 1.779(4)
B15 B18 1.780(4)
B15 H15 1.1200
B10 B3 1.761(4)
B10 B12 1.773(4)
B10 B4 1.774(4)
B10 B9 1.782(4)
B10 B11 1.782(4)
B10 H10 1.1200
B4 B3 1.765(4)
B4 B9 1.774(4)
B4 B5 1.778(4)
B4 H4 1.1200
C15 H15A 0.9500
B3 B11 1.779(4)
B3 H3 1.1200
B14 B13 1.772(4)
B14 B20 1.780(4)
B14 B19 1.781(4)
B14 H14A 1.1200
C8 C7 1.393(3)
C8 H8 0.9500
C7 C6 1.374(4)
C7 H7 0.9500
B11 B7 1.784(4)
B11 B12 1.789(4)
B11 H11 1.1200
C4 C5 1.386(4)
C4 H4A 0.9500
B22 B19 1.776(4)
B22 B20 1.784(4)
B22 B17 1.786(4)
B22 B18 1.790(4)
B22 H22 1.1200
C5 C6 1.381(5)
C5 H5 0.9500
B18 B19 1.779(4)
B18 B17 1.784(4)
B18 H18A 1.1200
B6 B8 1.757(4)
B6 B5 1.768(4)
B6 B7 1.777(4)
B6 H6 1.1200
B19 B20 1.799(4)
B19 H19 1.1200
B13 B20 1.764(3)
B13 H13 1.1200
C6 H6A 0.9500
B7 B8 1.779(4)
B7 B12 1.787(4)
B7 H7A 1.1200
B8 B5 1.774(4)
B8 B9 1.779(4)
B8 B12 1.781(4)
B8 H8A 1.1200
B20 H20 1.1200
B17 H17A 1.1200
B5 B9 1.776(4)
B5 H5A 1.1200
B9 B12 1.769(4)
B9 H9 1.1200
B12 H12 1.1200
